data_2226835
loop_
_publ_author_name
'Phan, Hien Ngoc'
'Lerner, Hans-Wolfram'
'Bolte, Michael'

_publ_section_title
;
 Poly[diaqua[3,5-bis(trifluoromethyl)pyrazolido]potassium]
;
_journal_coeditor_code CV2744
_journal_issue 8
_journal_name_full 'Acta Crystallographica Section E'
_journal_page_first m928
_journal_paper_doi 10.1107/S1600536810027133
_journal_volume 66
_journal_year 2010
_chemical_formula_iupac '[K (C5 H F6 N2) (H2 O)2]'
_chemical_formula_moiety 'C5 H5 F6 K N2 O2'
_chemical_formula_sum 'C5 H5 F6 K N2 O2'
_chemical_formula_weight 278.21
_chemical_name_systematic
;
Poly[diaqua[3,5-bis(trifluoromethyl)pyrazolido]potassium]
;
_space_group_IT_number 2
_symmetry_cell_setting triclinic
_symmetry_space_group_name_Hall '-P 1'
_symmetry_space_group_name_H-M 'P -1'
_atom_sites_solution_hydrogens geom
_atom_sites_solution_primary direct
_atom_sites_solution_secondary difmap
_audit_creation_method SHELXL-97
_cell_angle_alpha 67.756(8)
_cell_angle_beta 78.178(8)
_cell_angle_gamma 88.758(8)
_cell_formula_units_Z 4
_cell_length_a 9.7453(9)
_cell_length_b 9.8179(10)
_cell_length_c 12.5243(14)
_cell_measurement_reflns_used 10340
_cell_measurement_temperature 173(2)
_cell_measurement_theta_max 25.7
_cell_measurement_theta_min 3.6
_cell_volume 1083.5(2)
_computing_cell_refinement 'X-AREA (Stoe & Cie, 2001)'
_computing_data_collection 'X-AREA (Stoe & Cie, 2001)'
_computing_data_reduction 'X-AREA (Stoe & Cie, 2001)'
_computing_molecular_graphics 'XP (Sheldrick, 2008) and Mercury (Macrae <i>et al.</i>, 2006)'
_computing_publication_material 'SHELXL97 (Sheldrick, 2008)'
_computing_structure_refinement 'SHELXL97 (Sheldrick, 2008)'
_computing_structure_solution 'SHELXS97 (Sheldrick, 2008)'
_diffrn_ambient_temperature 173(2)
_diffrn_measured_fraction_theta_full 0.994
_diffrn_measured_fraction_theta_max 0.989
_diffrn_measurement_device_type 'Stoe IPDS II two-circle'
_diffrn_measurement_method \w
_diffrn_radiation_monochromator graphite
_diffrn_radiation_source 'fine-focus sealed tube'
_diffrn_radiation_type MoK\a
_diffrn_radiation_wavelength 0.71073
_diffrn_reflns_av_R_equivalents 0.0387
_diffrn_reflns_av_sigmaI/netI 0.0344
_diffrn_reflns_limit_h_max 11
_diffrn_reflns_limit_h_min -11
_diffrn_reflns_limit_k_max 11
_diffrn_reflns_limit_k_min -11
_diffrn_reflns_limit_l_max 15
_diffrn_reflns_limit_l_min -15
_diffrn_reflns_number 11313
_diffrn_reflns_theta_full 25.00
_diffrn_reflns_theta_max 25.61
_diffrn_reflns_theta_min 3.60
_diffrn_standards_number 0
_exptl_absorpt_coefficient_mu 0.563
_exptl_absorpt_correction_T_max 0.8146
_exptl_absorpt_correction_T_min 0.8021
_exptl_absorpt_correction_type multi-scan
_exptl_absorpt_process_details '(MULABS; Spek, 2009; Blessing, 1995)'
_exptl_crystal_colour colourless
_exptl_crystal_density_diffrn 1.705
_exptl_crystal_density_method 'not measured'
_exptl_crystal_description block
_exptl_crystal_F_000 552
_exptl_crystal_size_max 0.41
_exptl_crystal_size_mid 0.40
_exptl_crystal_size_min 0.38
_refine_diff_density_max 0.549
_refine_diff_density_min -0.338
_refine_ls_extinction_method none
_refine_ls_goodness_of_fit_ref 1.129
_refine_ls_hydrogen_treatment mixed
_refine_ls_matrix_type full
_refine_ls_number_parameters 425
_refine_ls_number_reflns 4027
_refine_ls_number_restraints 704
_refine_ls_restrained_S_all 1.307
_refine_ls_R_factor_all 0.0600
_refine_ls_R_factor_gt 0.0485
_refine_ls_shift/su_max 0.000
_refine_ls_shift/su_mean 0.000
_refine_ls_structure_factor_coef Fsqd
_refine_ls_weighting_details 'calc w=1/[\s^2^(Fo^2^)+(0.0432P)^2^+1.5007P] where P=(Fo^2^+2Fc^2^)/3'
_refine_ls_weighting_scheme calc
_refine_ls_wR_factor_gt 0.1194
_refine_ls_wR_factor_ref 0.1237
_reflns_number_gt 3316
_reflns_number_total 4027
_reflns_threshold_expression I>2\s(I)
_cod_data_source_file cv2744.cif
_cod_data_source_block I
_cod_original_cell_volume 1083.53(19)
_cod_database_code 2226835
_cod_database_fobs_code 2226835

loop_
_symmetry_equiv_pos_as_xyz
'x, y, z'
'-x, -y, -z'

loop_
_atom_site_type_symbol
_atom_site_label
_atom_site_fract_x
_atom_site_fract_y
_atom_site_fract_z
_atom_site_U_iso_or_equiv
_atom_site_adp_type
_atom_site_calc_flag
_atom_site_refinement_flags
_atom_site_occupancy
_atom_site_disorder_assembly
_atom_site_disorder_group
K K1 0.39698(8) 0.67416(8) 0.37909(7) 0.0306(2) Uani d . 1 . .
K K2 0.08656(8) 0.81180(8) 0.61839(8) 0.0317(2) Uani d . 1 . .
O O1 0.3599(3) 0.8616(3) 0.4958(2) 0.0302(6) Uani d D 1 . .
H H1A 0.368(5) 0.9497(17) 0.455(3) 0.036 Uiso d D 1 . .
H H1B 0.410(4) 0.841(5) 0.544(3) 0.036 Uiso d D 1 . .
O O2 0.1232(3) 0.6242(3) 0.5002(3) 0.0341(6) Uani d D 1 . .
H H2A 0.104(5) 0.539(2) 0.547(3) 0.041 Uiso d D 1 . .
H H2B 0.075(4) 0.630(5) 0.453(3) 0.041 Uiso d D 1 . .
O O3 0.3856(3) 0.3788(3) 0.5015(2) 0.0298(6) Uani d D 1 . .
H H3A 0.407(4) 0.337(4) 0.456(3) 0.036 Uiso d D 1 . .
H H3B 0.314(3) 0.335(4) 0.549(3) 0.036 Uiso d D 1 . .
O O4 0.1246(3) 1.1129(3) 0.4996(3) 0.0322(6) Uani d D 1 . .
H H4A 0.199(3) 1.128(5) 0.452(3) 0.039 Uiso d D 1 . .
H H4B 0.128(5) 1.152(4) 0.546(3) 0.039 Uiso d D 1 . .
N N1 0.1337(3) 0.2318(3) 0.6765(3) 0.0326(7) Uani d . 1 . .
N N2 0.0336(3) 0.3299(3) 0.6808(3) 0.0338(7) Uani d . 1 . .
C C3 -0.0136(4) 0.3079(4) 0.7954(4) 0.0359(9) Uani d . 1 . .
C C4 0.0550(4) 0.1969(4) 0.8683(4) 0.0378(9) Uani d . 1 . .
H H4 0.0428 0.1606 0.9518 0.045 Uiso calc R 1 . .
C C5 0.1458(4) 0.1523(4) 0.7882(3) 0.0306(8) Uani d . 1 . .
C C6 -0.1252(5) 0.3993(5) 0.8265(4) 0.0512(12) Uani d D 1 . .
C C7 0.2477(4) 0.0352(5) 0.8098(4) 0.0435(10) Uani d D 1 . .
N N11 0.3789(3) 0.1607(3) 0.3208(3) 0.0332(7) Uani d . 1 . .
N N12 0.4741(3) 0.2560(3) 0.3258(3) 0.0319(7) Uani d . 1 . .
C C13 0.5380(4) 0.3394(4) 0.2138(3) 0.0287(8) Uani d . 1 A .
C C14 0.4871(4) 0.3002(4) 0.1328(3) 0.0356(9) Uani d . 1 . .
H H14 0.5142 0.3398 0.0491 0.043 Uiso calc R 1 . .
C C15 0.3864(4) 0.1881(4) 0.2058(3) 0.0339(8) Uani d . 1 . .
C C16 0.6470(4) 0.4559(4) 0.1921(3) 0.0367(9) Uani d D 1 . .
C C17 0.2902(5) 0.1001(5) 0.1750(4) 0.0492(11) Uani d D 1 . .
F F61 -0.2511(7) 0.3608(16) 0.8164(17) 0.083(3) Uani d PDU 0.69(4) . 1
F F62 -0.141(2) 0.3797(16) 0.9412(6) 0.083(3) Uani d PDU 0.69(4) . 1
F F63 -0.1015(14) 0.5433(9) 0.7639(14) 0.072(3) Uani d PDU 0.69(4) . 1
F F61' -0.233(2) 0.413(3) 0.768(3) 0.064(6) Uani d PDU 0.31(4) . 2
F F62' -0.188(3) 0.354(2) 0.9391(12) 0.062(5) Uani d PDU 0.31(4) . 2
F F63' -0.076(3) 0.5390(19) 0.796(2) 0.053(5) Uani d PDU 0.31(4) . 2
F F71 0.259(2) -0.040(2) 0.7424(16) 0.073(4) Uani d PDU 0.48(3) . 1
F F72 0.3831(9) 0.0999(13) 0.7868(15) 0.063(4) Uani d PDU 0.48(3) . 1
F F73 0.2264(18) -0.053(2) 0.9224(9) 0.053(3) Uani d PDU 0.48(3) . 1
F F71' 0.1992(18) -0.0831(11) 0.7881(14) 0.062(3) Uani d PDU 0.52(3) . 2
F F72' 0.3724(13) 0.0738(14) 0.7403(16) 0.085(5) Uani d PDU 0.52(3) . 2
F F73' 0.2595(19) -0.0300(18) 0.9222(9) 0.048(3) Uani d PDU 0.52(3) . 2
F F161 0.6176(13) 0.5317(19) 0.2597(15) 0.074(4) Uani d PDU 0.56(3) A 1
F F162 0.7721(8) 0.3939(10) 0.2141(13) 0.060(3) Uani d PDU 0.56(3) . 1
F F163 0.6807(15) 0.5469(16) 0.0798(8) 0.056(3) Uani d PDU 0.56(3) A 1
F F16' 0.5838(12) 0.5759(11) 0.2114(14) 0.052(3) Uani d PDU 0.44(3) A 2
F F16" 0.737(2) 0.4186(15) 0.2627(18) 0.077(5) Uani d PDU 0.44(3) . 2
F F16* 0.7155(19) 0.5199(18) 0.0808(10) 0.051(3) Uani d PDU 0.44(3) A 2
F F171 0.1522(14) 0.085(3) 0.240(3) 0.072(6) Uani d PDU 0.31(3) . 1
F F172 0.327(3) -0.0401(16) 0.204(2) 0.054(5) Uani d PDU 0.31(3) . 1
F F173 0.276(3) 0.147(2) 0.0655(13) 0.069(5) Uani d PDU 0.31(3) . 1
F F17' 0.1599(10) 0.1422(15) 0.1863(15) 0.083(3) Uani d PDU 0.69(3) . 2
F F17" 0.2852(16) -0.0440(8) 0.2354(12) 0.071(3) Uani d PDU 0.69(3) . 2
F F17* 0.3321(18) 0.1236(12) 0.0586(5) 0.083(3) Uani d PDU 0.69(3) . 2

loop_
_atom_site_aniso_label
_atom_site_aniso_U_11
_atom_site_aniso_U_22
_atom_site_aniso_U_33
_atom_site_aniso_U_12
_atom_site_aniso_U_13
_atom_site_aniso_U_23
K1 0.0294(4) 0.0256(4) 0.0395(5) 0.0024(3) -0.0082(3) -0.0150(3)
K2 0.0276(4) 0.0264(4) 0.0422(5) 0.0031(3) -0.0106(3) -0.0126(4)
O1 0.0291(13) 0.0230(12) 0.0404(16) 0.0028(10) -0.0151(11) -0.0101(12)
O2 0.0285(14) 0.0260(13) 0.0490(18) 0.0002(11) -0.0149(12) -0.0122(13)
O3 0.0251(13) 0.0299(14) 0.0362(16) -0.0018(10) -0.0002(11) -0.0177(12)
O4 0.0236(13) 0.0334(14) 0.0474(18) 0.0031(11) -0.0082(12) -0.0238(13)
N1 0.0297(16) 0.0310(16) 0.0386(19) 0.0058(13) -0.0028(13) -0.0176(15)
N2 0.0324(16) 0.0315(17) 0.0379(19) 0.0099(13) -0.0064(14) -0.0147(15)
C3 0.034(2) 0.0299(19) 0.038(2) -0.0014(16) 0.0058(16) -0.0143(17)
C4 0.047(2) 0.034(2) 0.027(2) 0.0008(17) 0.0003(17) -0.0107(17)
C5 0.0298(18) 0.0280(19) 0.032(2) 0.0000(14) -0.0046(15) -0.0102(16)
C6 0.050(3) 0.040(2) 0.058(3) 0.005(2) 0.009(2) -0.022(2)
C7 0.049(3) 0.038(2) 0.037(2) 0.0113(19) -0.0088(19) -0.0077(19)
N11 0.0379(17) 0.0306(16) 0.0335(18) -0.0010(13) -0.0097(14) -0.0134(14)
N12 0.0391(17) 0.0276(16) 0.0333(18) 0.0013(13) -0.0119(14) -0.0141(14)
C13 0.0320(18) 0.0254(18) 0.0281(19) 0.0057(14) -0.0059(15) -0.0101(15)
C14 0.052(2) 0.031(2) 0.0240(19) 0.0079(17) -0.0116(17) -0.0091(16)
C15 0.047(2) 0.0271(19) 0.032(2) 0.0101(16) -0.0173(17) -0.0121(16)
C16 0.037(2) 0.034(2) 0.033(2) -0.0007(16) -0.0033(17) -0.0082(18)
C17 0.065(3) 0.041(2) 0.052(3) 0.005(2) -0.029(2) -0.019(2)
F61 0.041(3) 0.077(5) 0.118(7) 0.014(3) 0.012(4) -0.040(5)
F62 0.096(7) 0.077(5) 0.065(4) 0.016(5) 0.023(3) -0.038(3)
F63 0.071(5) 0.039(3) 0.084(6) 0.020(3) 0.012(4) -0.015(3)
F61' 0.045(7) 0.082(10) 0.084(10) 0.027(6) -0.025(6) -0.048(8)
F62' 0.057(9) 0.052(7) 0.050(7) 0.007(6) 0.033(5) -0.013(5)
F63' 0.061(8) 0.029(6) 0.066(9) 0.008(5) 0.001(6) -0.021(5)
F71 0.094(8) 0.079(7) 0.074(7) 0.056(6) -0.040(6) -0.052(6)
F72 0.033(3) 0.061(5) 0.068(6) 0.009(3) 0.001(4) 0.000(4)
F73 0.044(6) 0.048(6) 0.048(5) -0.003(4) -0.014(3) 0.007(4)
F71' 0.087(7) 0.050(4) 0.067(6) 0.030(4) -0.036(5) -0.033(4)
F72' 0.060(5) 0.068(5) 0.080(7) 0.038(4) 0.018(5) 0.007(5)
F73' 0.052(7) 0.049(5) 0.048(4) 0.008(4) -0.027(3) -0.015(3)
F161 0.070(5) 0.080(7) 0.084(7) -0.031(4) 0.018(5) -0.061(6)
F162 0.044(3) 0.052(4) 0.074(6) -0.004(3) -0.031(3) -0.004(3)
F163 0.049(5) 0.046(5) 0.048(4) -0.002(4) -0.010(3) 0.009(3)
F16' 0.054(5) 0.042(4) 0.060(6) -0.006(3) 0.005(4) -0.027(4)
F16" 0.080(7) 0.058(5) 0.083(8) -0.026(5) -0.052(7) 0.003(5)
F16* 0.049(7) 0.049(6) 0.047(5) -0.006(4) 0.016(4) -0.022(4)
F171 0.046(6) 0.090(10) 0.094(11) -0.011(6) -0.009(6) -0.053(8)
F172 0.067(9) 0.030(6) 0.073(9) -0.003(5) -0.029(7) -0.022(5)
F173 0.082(9) 0.069(8) 0.056(7) -0.011(6) -0.054(6) -0.003(5)
F17' 0.070(4) 0.080(5) 0.126(7) 0.011(3) -0.064(4) -0.046(5)
F17" 0.089(6) 0.041(3) 0.088(6) -0.010(3) -0.048(5) -0.013(3)
F17* 0.126(7) 0.085(4) 0.062(4) -0.007(5) -0.049(4) -0.040(3)

loop_
_atom_type_symbol
_atom_type_description
_atom_type_scat_dispersion_real
_atom_type_scat_dispersion_imag
_atom_type_scat_source
C C 0.0033 0.0016 'International Tables Vol C Tables 4.2.6.8 and 6.1.1.4'
H H 0.0000 0.0000 'International Tables Vol C Tables 4.2.6.8 and 6.1.1.4'
F F 0.0171 0.0103 'International Tables Vol C Tables 4.2.6.8 and 6.1.1.4'
K K 0.2009 0.2494 'International Tables Vol C Tables 4.2.6.8 and 6.1.1.4'
N N 0.0061 0.0033 'International Tables Vol C Tables 4.2.6.8 and 6.1.1.4'
O O 0.0106 0.0060 'International Tables Vol C Tables 4.2.6.8 and 6.1.1.4'

loop_
_geom_angle_atom_site_label_1
_geom_angle_atom_site_label_2
_geom_angle_atom_site_label_3
_geom_angle_site_symmetry_1
_geom_angle_site_symmetry_3
_geom_angle
_geom_angle_publ_flag
O3 K1 O1 . . 120.18(8) ?
O3 K1 O2 . . 79.20(8) ?
O1 K1 O2 . . 74.08(8) ?
O3 K1 O3 . 2_666 73.56(8) ?
O1 K1 O3 . 2_666 75.98(7) ?
O2 K1 O3 . 2_666 120.62(9) ?
O3 K1 F16' . . 78.1(2) ?
O1 K1 F16' . . 147.4(2) ?
O2 K1 F16' . . 138.4(2) ?
O3 K1 F16' 2_666 . 85.3(4) ?
O3 K1 F72 . 2_666 135.5(3) ?
O1 K1 F72 . 2_666 83.5(4) ?
O2 K1 F72 . 2_666 145.3(3) ?
O3 K1 F72 2_666 2_666 77.4(3) ?
F16' K1 F72 . 2_666 66.4(4) ?
O3 K1 F161 . . 68.8(3) ?
O1 K1 F161 . . 142.8(2) ?
O2 K1 F161 . . 140.27(17) ?
O3 K1 F161 2_666 . 72.6(4) ?
F16' K1 F161 . . 14.2(2) ?
F72 K1 F161 2_666 . 70.7(4) ?
O3 K1 F17" . 1_565 154.3(3) ?
O1 K1 F17" . 1_565 69.4(3) ?
O2 K1 F17" . 1_565 81.3(3) ?
O3 K1 F17" 2_666 1_565 131.5(2) ?
F16' K1 F17" . 1_565 106.5(5) ?
F72 K1 F17" 2_666 1_565 66.0(4) ?
F161 K1 F17" . 1_565 119.6(5) ?
O3 K1 F172 . 1_565 157.4(5) ?
O1 K1 F172 . 1_565 74.9(5) ?
O2 K1 F172 . 1_565 90.2(5) ?
O3 K1 F172 2_666 1_565 128.7(5) ?
F16' K1 F172 . 1_565 97.7(6) ?
F72 K1 F172 2_666 1_565 58.1(5) ?
F161 K1 F172 . 1_565 110.5(6) ?
F17" K1 F172 1_565 1_565 9.5(4) ?
O3 K1 F61' . 2_566 83.0(6) ?
O1 K1 F61' . 2_566 135.1(3) ?
O2 K1 F61' . 2_566 73.7(6) ?
O3 K1 F61' 2_666 2_566 148.4(3) ?
F16' K1 F61' . 2_566 69.2(5) ?
F72 K1 F61' 2_666 2_566 107.0(8) ?
F161 K1 F61' . 2_566 79.4(5) ?
F17" K1 F61' 1_565 2_566 75.5(6) ?
F172 K1 F61' 1_565 2_566 74.8(8) ?
O3 K1 F72' . 2_666 136.4(2) ?
O1 K1 F72' . 2_666 71.0(4) ?
O2 K1 F72' . 2_666 139.7(2) ?
O3 K1 F72' 2_666 2_666 68.9(4) ?
F16' K1 F72' . 2_666 77.5(4) ?
F72 K1 F72' 2_666 2_666 14.0(2) ?
F161 K1 F72' . 2_666 79.4(3) ?
F17" K1 F72' 1_565 2_666 68.2(4) ?
F172 K1 F72' 1_565 2_666 62.0(6) ?
F61' K1 F72' 2_566 2_666 120.2(9) ?
O3 K1 F61 . 2_566 92.7(3) ?
O1 K1 F61 . 2_566 132.49(19) ?
O2 K1 F61 . 2_566 80.5(2) ?
O3 K1 F61 2_666 2_566 150.58(15) ?
F16' K1 F61 . 2_566 66.2(4) ?
F72 K1 F61 2_666 2_566 96.5(5) ?
F161 K1 F61 . 2_566 78.2(4) ?
F17" K1 F61 1_565 2_566 67.5(4) ?
F172 K1 F61 1_565 2_566 65.6(5) ?
F61' K1 F61 2_566 2_566 11.0(5) ?
F72' K1 F61 2_666 2_566 109.4(5) ?
O3 K1 H2B . . 83.5(8) ?
O1 K1 H2B . . 83.4(7) ?
O2 K1 H2B . . 14.6(5) ?
O3 K1 H2B 2_666 . 134.9(5) ?
F16' K1 H2B . . 127.6(7) ?
F72 K1 H2B 2_666 . 139.6(8) ?
F161 K1 H2B . . 133.5(8) ?
F17" K1 H2B 1_565 . 73.7(8) ?
F172 K1 H2B 1_565 . 81.7(9) ?
F61' K1 H2B 2_566 . 60.1(7) ?
F72' K1 H2B 2_666 . 139.5(8) ?
F61 K1 H2B 2_566 . 66.2(5) ?
O3 K1 H3A . . 14.5(5) ?
O1 K1 H3A . . 134.5(5) ?
O2 K1 H3A . . 87.1(7) ?
O3 K1 H3A 2_666 . 79.2(8) ?
F16' K1 H3A . . 64.9(6) ?
F72 K1 H3A 2_666 . 127.0(7) ?
F161 K1 H3A . . 57.1(7) ?
F17" K1 H3A 1_565 . 148.8(8) ?
F172 K1 H3A 1_565 . 147.5(8) ?
F61' K1 H3A 2_566 . 73.4(9) ?
F72' K1 H3A 2_666 . 132.1(8) ?
F61 K1 H3A 2_566 . 82.1(7) ?
H2B K1 H3A . . 88.1(11) ?
O4 K2 O1 2_576 . 119.89(9) ?
O4 K2 O2 2_576 . 79.81(8) ?
O1 K2 O2 . . 73.82(8) ?
O4 K2 O4 2_576 . 74.91(9) ?
O1 K2 O4 . . 74.86(8) ?
O2 K2 O4 . . 121.46(9) ?
O4 K2 F162 2_576 2_666 152.75(19) ?
O1 K2 F162 . 2_666 78.0(2) ?
O2 K2 F162 . 2_666 86.8(3) ?
O4 K2 F162 . 2_666 132.0(2) ?
O4 K2 F16" 2_576 2_666 148.2(3) ?
O1 K2 F16" . 2_666 68.5(4) ?
O2 K2 F16" . 2_666 73.4(5) ?
O4 K2 F16" . 2_666 134.2(2) ?
F162 K2 F16" 2_666 2_666 14.9(3) ?
O4 K2 F63 2_576 . 82.9(4) ?
O1 K2 F63 . . 134.4(2) ?
O2 K2 F63 . . 72.5(3) ?
O4 K2 F63 . . 150.2(3) ?
F162 K2 F63 2_666 . 70.4(4) ?
F16" K2 F63 2_666 . 73.0(4) ?
O4 K2 F63' 2_576 . 91.8(6) ?
O1 K2 F63' . . 131.8(6) ?
O2 K2 F63' . . 78.0(5) ?
O4 K2 F63' . . 152.7(5) ?
F162 K2 F63' 2_666 . 62.0(6) ?
F16" K2 F63' 2_666 . 66.3(7) ?
F63 K2 F63' . . 9.8(4) ?
O4 K2 F171 2_576 2_566 70.5(5) ?
O1 K2 F171 . 2_566 147.0(3) ?
O2 K2 F171 . 2_566 138.2(3) ?
O4 K2 F171 . 2_566 78.8(6) ?
F162 K2 F171 2_666 2_566 106.5(7) ?
F16" K2 F171 2_666 2_566 120.8(9) ?
F63 K2 F171 . 2_566 75.2(5) ?
F63' K2 F171 . 2_566 74.3(7) ?
O4 K2 F71' 2_576 1_565 135.0(2) ?
O1 K2 F71' . 1_565 84.2(4) ?
O2 K2 F71' . 1_565 145.2(2) ?
O4 K2 F71' . 1_565 76.3(2) ?
F162 K2 F71' 2_666 1_565 62.0(3) ?
F16" K2 F71' 2_666 1_565 73.6(4) ?
F63 K2 F71' . 1_565 107.6(5) ?
F63' K2 F71' . 1_565 98.4(6) ?
F171 K2 F71' 2_566 1_565 70.4(5) ?
O4 K2 F71 2_576 1_565 136.31(19) ?
O1 K2 F71 . 1_565 72.3(4) ?
O2 K2 F71 . 1_565 140.0(2) ?
O4 K2 F71 . 1_565 68.3(3) ?
F162 K2 F71 2_666 1_565 66.0(4) ?
F16" K2 F71 2_666 1_565 75.0(4) ?
F63 K2 F71 . 1_565 119.9(6) ?
F63' K2 F71 . 1_565 110.4(7) ?
F171 K2 F71 2_566 1_565 79.7(5) ?
F71' K2 F71 1_565 1_565 13.2(2) ?
O4 K2 F17' 2_576 2_566 78.53(18) ?
O1 K2 F17' . 2_566 150.29(16) ?
O2 K2 F17' . 2_566 135.21(19) ?
O4 K2 F17' . 2_566 89.6(3) ?
F162 K2 F17' 2_666 2_566 95.1(4) ?
F16" K2 F17' 2_666 2_566 109.1(6) ?
F63 K2 F17' . 2_566 66.3(4) ?
F63' K2 F17' . 2_566 64.1(6) ?
F171 K2 F17' 2_566 2_566 12.2(5) ?
F71' K2 F17' 1_565 2_566 67.3(4) ?
F71 K2 F17' 1_565 2_566 78.5(4) ?
O4 K2 H1A 2_576 . 110.8(7) ?
O1 K2 H1A . . 15.0(4) ?
O2 K2 H1A . . 82.4(7) ?
O4 K2 H1A . . 60.0(5) ?
F162 K2 H1A 2_666 . 90.6(6) ?
F16" K2 H1A 2_666 . 82.5(6) ?
F63 K2 H1A . . 148.9(6) ?
F63' K2 H1A . . 146.8(7) ?
F171 K2 H1A 2_566 . 135.2(7) ?
F71' K2 H1A 1_565 . 82.8(9) ?
F71 K2 H1A 1_565 . 69.8(9) ?
F17' K2 H1A 2_566 . 142.1(7) ?
O4 K2 H1B 2_576 . 134.5(5) ?
O1 K2 H1B . . 14.7(5) ?
O2 K2 H1B . . 81.1(7) ?
O4 K2 H1B . . 80.8(8) ?
F162 K2 H1B 2_666 . 65.2(6) ?
F16" K2 H1B 2_666 . 57.7(8) ?
F63 K2 H1B . . 128.9(8) ?
F63' K2 H1B . . 123.7(9) ?
F171 K2 H1B 2_566 . 140.6(8) ?
F71' K2 H1B 1_565 . 72.3(7) ?
F71 K2 H1B 1_565 . 61.4(7) ?
F17' K2 H1B 2_566 . 139.6(6) ?
H1A K2 H1B . . 25.4(8) ?
O4 K2 H4A 2_576 . 81.5(8) ?
O1 K2 H4A . . 60.5(5) ?
O2 K2 H4A . . 110.9(7) ?
O4 K2 H4A . . 14.8(5) ?
F162 K2 H4A 2_666 . 125.7(8) ?
F16" K2 H4A 2_666 . 123.9(7) ?
F63 K2 H4A . . 163.1(7) ?
F63' K2 H4A . . 167.5(7) ?
F171 K2 H4A 2_566 . 93.4(7) ?
F71' K2 H4A 1_565 . 79.4(9) ?
F71 K2 H4A 1_565 . 68.9(9) ?
F17' K2 H4A 2_566 . 104.0(6) ?
H1A K2 H4A . . 45.5(7) ?
H1B K2 H4A . . 67.6(9) ?
K1 O1 K2 . . 106.24(9) ?
K1 O1 H1A . . 116(3) ?
K2 O1 H1A . . 105(3) ?
K1 O1 H1B . . 110(3) ?
K2 O1 H1B . . 107(3) ?
H1A O1 H1B . . 111(4) ?
K1 O2 K2 . . 105.85(9) ?
K1 O2 H2A . . 113(3) ?
K2 O2 H2A . . 110(3) ?
K1 O2 H2B . . 107(3) ?
K2 O2 H2B . . 119(3) ?
H2A O2 H2B . . 102(4) ?
K1 O3 K1 . 2_666 106.44(8) ?
K1 O3 H3A . . 110(3) ?
K1 O3 H3A 2_666 . 103(3) ?
K1 O3 H3B . . 121(3) ?
K1 O3 H3B 2_666 . 108(3) ?
H3A O3 H3B . . 108(4) ?
K2 O4 K2 2_576 . 105.09(9) ?
K2 O4 H4A 2_576 . 109(3) ?
K2 O4 H4A . . 106(3) ?
K2 O4 H4B 2_576 . 116(3) ?
K2 O4 H4B . . 110(3) ?
H4A O4 H4B . . 111(5) ?
C5 N1 N2 . . 107.6(3) ?
C3 N2 N1 . . 107.1(3) ?
N2 C3 C4 . . 111.6(3) ?
N2 C3 C6 . . 118.8(4) ?
C4 C3 C6 . . 129.6(4) ?
C5 C4 C3 . . 102.4(3) ?
C5 C4 H4 . . 128.8 ?
C3 C4 H4 . . 128.8 ?
N1 C5 C4 . . 111.3(3) ?
N1 C5 C7 . . 119.1(3) ?
C4 C5 C7 . . 129.6(4) ?
F62' C6 F63 . . 118.9(12) ?
F62' C6 F61 . . 82.4(10) ?
F63 C6 F61 . . 107.1(6) ?
F62' C6 F63' . . 105.6(11) ?
F63 C6 F62 . . 106.9(7) ?
F61 C6 F62 . . 104.9(6) ?
F62' C6 F61' . . 104.8(9) ?
F63' C6 F61' . . 104.6(10) ?
F62' C6 C3 . . 116.1(11) ?
F63 C6 C3 . . 114.6(6) ?
F61 C6 C3 . . 112.7(5) ?
F63' C6 C3 . . 111.6(12) ?
F62 C6 C3 . . 110.0(6) ?
F61' C6 C3 . . 113.1(8) ?
F71 C7 F73 . . 111.2(9) ?
F72' C7 F73' . . 110.1(8) ?
F72' C7 F71' . . 104.3(7) ?
F73' C7 F71' . . 101.9(7) ?
F71 C7 F72 . . 104.5(7) ?
F73 C7 F72 . . 103.4(7) ?
F71 C7 C5 . . 115.6(5) ?
F72' C7 C5 . . 115.0(5) ?
F73 C7 C5 . . 111.8(9) ?
F73' C7 C5 . . 114.7(8) ?
F71' C7 C5 . . 109.6(5) ?
F72 C7 C5 . . 109.3(6) ?
C15 N11 N12 . . 107.1(3) ?
C13 N12 N11 . . 107.4(3) ?
N12 C13 C14 . . 111.5(3) ?
N12 C13 C16 . . 119.3(3) ?
C14 C13 C16 . . 129.2(3) ?
C15 C14 C13 . . 102.1(3) ?
C15 C14 H14 . . 129.0 ?
C13 C14 H14 . . 129.0 ?
N11 C15 C14 . . 111.9(3) ?
N11 C15 C17 . . 118.3(4) ?
C14 C15 C17 . . 129.8(4) ?
F161 C16 F16" . . 74.0(7) ?
F161 C16 F163 . . 109.9(8) ?
F161 C16 F16* . . 120.8(10) ?
F16" C16 F16* . . 110.0(8) ?
F161 C16 F162 . . 104.9(6) ?
F163 C16 F162 . . 103.5(6) ?
F16" C16 F16' . . 103.7(7) ?
F16* C16 F16' . . 101.1(7) ?
F161 C16 C13 . . 114.8(5) ?
F16" C16 C13 . . 115.6(5) ?
F163 C16 C13 . . 112.7(7) ?
F16* C16 C13 . . 114.9(9) ?
F162 C16 C13 . . 110.3(5) ?
F16' C16 C13 . . 110.0(5) ?
F17' C17 F17" . . 107.7(6) ?
F173 C17 F172 . . 106.8(12) ?
F17' C17 F17* . . 104.7(6) ?
F17" C17 F17* . . 107.3(7) ?
F173 C17 F171 . . 103.8(9) ?
F172 C17 F171 . . 103.0(9) ?
F173 C17 C15 . . 118.0(9) ?
F17' C17 C15 . . 112.7(5) ?
F17" C17 C15 . . 114.7(6) ?
F172 C17 C15 . . 111.1(11) ?
F17* C17 C15 . . 109.0(6) ?
F171 C17 C15 . . 112.9(8) ?
C6 F61 K1 . 2_566 139.0(9) ?
C6 F63 K2 . . 152.7(9) ?
C6 F61' K1 . 2_566 153.2(11) ?
C6 F63' K2 . . 149.8(16) ?
C7 F71 K2 . 1_545 144.1(11) ?
C7 F72 K1 . 2_666 147.6(8) ?
C7 F71' K2 . 1_545 147.7(7) ?
C7 F72' K1 . 2_666 143.7(12) ?
C16 F161 K1 . . 146.9(10) ?
C16 F162 K2 . 2_666 146.9(8) ?
C16 F16' K1 . . 145.8(8) ?
C16 F16" K2 . 2_666 145.9(13) ?
C17 F171 K2 . 2_566 151.7(11) ?
C17 F172 K1 . 1_545 151.2(16) ?
C17 F17' K2 . 2_566 139.8(8) ?
C17 F17" K1 . 1_545 154.6(8) ?

loop_
_geom_bond_atom_site_label_1
_geom_bond_atom_site_label_2
_geom_bond_site_symmetry_2
_geom_bond_distance
_geom_bond_publ_flag
K1 O3 . 2.711(3) ?
K1 O1 . 2.729(3) ?
K1 O2 . 2.738(3) ?
K1 O3 2_666 2.767(3) ?
K1 F16' . 2.923(9) ?
K1 F72 2_666 2.953(8) ?
K1 F161 . 2.992(10) ?
K1 F17" 1_565 2.998(7) ?
K1 F172 1_565 3.004(14) ?
K1 F61' 2_566 3.016(11) ?
K1 F72' 2_666 3.078(14) ?
K1 F61 2_566 3.196(14) ?
K1 H2B . 3.08(4) ?
K1 H3A . 3.08(4) ?
K2 O4 2_576 2.705(3) ?
K2 O1 . 2.739(3) ?
K2 O2 . 2.745(3) ?
K2 O4 . 2.754(3) ?
K2 F162 2_666 2.870(7) ?
K2 F16" 2_666 2.938(13) ?
K2 F63 . 2.972(8) ?
K2 F63' . 2.978(15) ?
K2 F171 2_566 3.026(12) ?
K2 F71' 1_565 3.075(8) ?
K2 F71 1_565 3.199(13) ?
K2 F17' 2_566 3.215(13) ?
K2 H1A . 3.05(4) ?
K2 H1B . 3.08(4) ?
K2 H4A . 3.08(4) ?
O1 H1A . 0.817(12) ?
O1 H1B . 0.818(12) ?
O2 H2A . 0.817(12) ?
O2 H2B . 0.813(12) ?
O3 K1 2_666 2.767(3) ?
O3 H3A . 0.818(12) ?
O3 H3B . 0.819(12) ?
O4 K2 2_576 2.705(3) ?
O4 H4A . 0.816(12) ?
O4 H4B . 0.817(12) ?
N1 C5 . 1.348(5) ?
N1 N2 . 1.363(4) ?
N2 C3 . 1.349(5) ?
C3 C4 . 1.390(6) ?
C3 C6 . 1.480(6) ?
C4 C5 . 1.390(5) ?
C4 H4 . 0.9500 ?
C5 C7 . 1.486(5) ?
C6 F62' . 1.319(12) ?
C6 F63 . 1.330(8) ?
C6 F61 . 1.336(8) ?
C6 F63' . 1.347(12) ?
C6 F62 . 1.351(8) ?
C6 F61' . 1.382(11) ?
C7 F71 . 1.304(8) ?
C7 F72' . 1.309(8) ?
C7 F73 . 1.321(10) ?
C7 F73' . 1.336(10) ?
C7 F71' . 1.401(9) ?
C7 F72 . 1.403(9) ?
N11 C15 . 1.347(5) ?
N11 N12 . 1.359(4) ?
N12 C13 . 1.349(5) ?
C13 C14 . 1.391(5) ?
C13 C16 . 1.486(5) ?
C14 C15 . 1.388(6) ?
C14 H14 . 0.9500 ?
C15 C17 . 1.487(6) ?
C16 F161 . 1.312(7) ?
C16 F16" . 1.319(9) ?
C16 F163 . 1.325(9) ?
C16 F16* . 1.326(10) ?
C16 F162 . 1.383(7) ?
C16 F16' . 1.396(8) ?
C17 F173 . 1.309(12) ?
C17 F17' . 1.323(8) ?
C17 F17" . 1.324(8) ?
C17 F172 . 1.344(12) ?
C17 F17* . 1.360(8) ?
C17 F171 . 1.401(11) ?
F61 K1 2_566 3.196(14) ?
F61' K1 2_566 3.016(11) ?
F71 K2 1_545 3.199(13) ?
F72 K1 2_666 2.953(8) ?
F71' K2 1_545 3.075(8) ?
F72' K1 2_666 3.078(14) ?
F162 K2 2_666 2.870(7) ?
F16" K2 2_666 2.938(13) ?
F171 K2 2_566 3.026(12) ?
F172 K1 1_545 3.004(14) ?
F17' K2 2_566 3.215(13) ?
F17" K1 1_545 2.998(7) ?

loop_
_geom_hbond_atom_site_label_D
_geom_hbond_atom_site_label_H
_geom_hbond_atom_site_label_A
_geom_hbond_site_symmetry_A
_geom_hbond_distance_DH
_geom_hbond_distance_HA
_geom_hbond_distance_DA
_geom_hbond_angle_DHA
O1 H1A N11 1_565 0.82(2) 2.104(16) 2.906(4) 167(4)
O1 H1B N12 2_666 0.82(2) 2.090(15) 2.896(4) 168(4)
O2 H2A N2 . 0.82(2) 2.117(14) 2.929(4) 173(5)
O2 H2B N2 2_566 0.81(2) 2.071(14) 2.879(4) 173(5)
O3 H3A N12 . 0.82(2) 2.054(14) 2.868(4) 173(4)
O3 H3B N1 . 0.82(2) 2.092(13) 2.910(4) 177(4)
O4 H4A N11 1_565 0.82(2) 2.076(13) 2.891(4) 175(4)
O4 H4B N1 1_565 0.82(2) 2.070(13) 2.884(4) 174(4)

loop_
_geom_torsion_atom_site_label_1
_geom_torsion_atom_site_label_2
_geom_torsion_atom_site_label_3
_geom_torsion_atom_site_label_4
_geom_torsion_site_symmetry_1
_geom_torsion_site_symmetry_2
_geom_torsion_site_symmetry_3
_geom_torsion_site_symmetry_4
_geom_torsion
_geom_torsion_publ_flag
O3 K1 O1 K2 . . . . -66.68(11) ?
O2 K1 O1 K2 . . . . 0.29(9) ?
O3 K1 O1 K2 2_666 . . . -127.82(10) ?
F16' K1 O1 K2 . . . . 175.4(6) ?
F72 K1 O1 K2 2_666 . . . 153.5(2) ?
F161 K1 O1 K2 . . . . -160.9(7) ?
F17" K1 O1 K2 1_565 . . . 86.8(3) ?
F172 K1 O1 K2 1_565 . . . 94.9(5) ?
F61' K1 O1 K2 2_566 . . . 45.9(10) ?
F72' K1 O1 K2 2_666 . . . 160.0(4) ?
F61 K1 O1 K2 2_566 . . . 60.8(4) ?
O4 K2 O1 K1 2_576 . . . -68.00(11) ?
O2 K2 O1 K1 . . . . -0.29(9) ?
O4 K2 O1 K1 . . . . -130.19(10) ?
F162 K2 O1 K1 2_666 . . . 89.8(3) ?
F16" K2 O1 K1 2_666 . . . 77.8(4) ?
F63 K2 O1 K1 . . . . 43.4(6) ?
F63' K2 O1 K1 . . . . 56.3(7) ?
F171 K2 O1 K1 2_566 . . . -168.3(12) ?
F71' K2 O1 K1 1_565 . . . 152.4(2) ?
F71 K2 O1 K1 1_565 . . . 158.2(3) ?
F17' K2 O1 K1 2_566 . . . 169.0(5) ?
O3 K1 O2 K2 . . . . 125.63(10) ?
O1 K1 O2 K2 . . . . -0.29(9) ?
O3 K1 O2 K2 2_666 . . . 62.23(12) ?
F16' K1 O2 K2 . . . . -176.3(5) ?
F72 K1 O2 K2 2_666 . . . -52.0(7) ?
F161 K1 O2 K2 . . . . 162.0(7) ?
F17" K1 O2 K2 1_565 . . . -71.3(3) ?
F172 K1 O2 K2 1_565 . . . -74.5(5) ?
F61' K1 O2 K2 2_566 . . . -148.6(6) ?
F72' K1 O2 K2 2_666 . . . -30.8(7) ?
F61 K1 O2 K2 2_566 . . . -139.7(3) ?
O4 K2 O2 K1 2_576 . . . 125.69(10) ?
O1 K2 O2 K1 . . . . 0.29(9) ?
O4 K2 O2 K1 . . . . 60.53(12) ?
F162 K2 O2 K1 2_666 . . . -78.2(2) ?
F16" K2 O2 K1 2_666 . . . -71.6(4) ?
F63 K2 O2 K1 . . . . -148.6(4) ?
F63' K2 O2 K1 . . . . -140.2(6) ?
F171 K2 O2 K1 2_566 . . . 170.5(10) ?
F71' K2 O2 K1 1_565 . . . -52.8(6) ?
F71 K2 O2 K1 1_565 . . . -32.7(7) ?
F17' K2 O2 K1 2_566 . . . -172.2(3) ?
O1 K1 O3 K1 . . . 2_666 -62.37(11) ?
O2 K1 O3 K1 . . . 2_666 -126.65(10) ?
O3 K1 O3 K1 2_666 . . 2_666 0.0 ?
F16' K1 O3 K1 . . . 2_666 88.5(3) ?
F72 K1 O3 K1 2_666 . . 2_666 51.4(5) ?
F161 K1 O3 K1 . . . 2_666 77.3(4) ?
F17" K1 O3 K1 1_565 . . 2_666 -168.1(7) ?
F172 K1 O3 K1 1_565 . . 2_666 169.9(13) ?
F61' K1 O3 K1 2_566 . . 2_666 158.6(5) ?
F72' K1 O3 K1 2_666 . . 2_666 31.3(7) ?
F61 K1 O3 K1 2_566 . . 2_666 153.52(18) ?
O4 K2 O4 K2 2_576 . . 2_576 0.0 ?
O1 K2 O4 K2 . . . 2_576 127.42(11) ?
O2 K2 O4 K2 . . . 2_576 67.68(11) ?
F162 K2 O4 K2 2_666 . . 2_576 -174.8(4) ?
F16" K2 O4 K2 2_666 . . 2_576 165.0(7) ?
F63 K2 O4 K2 . . . 2_576 -43.3(8) ?
F63' K2 O4 K2 . . . 2_576 -63.2(12) ?
F171 K2 O4 K2 2_566 . . 2_576 -72.7(5) ?
F71' K2 O4 K2 1_565 . . 2_576 -145.0(4) ?
F71 K2 O4 K2 1_565 . . 2_576 -156.0(4) ?
F17' K2 O4 K2 2_566 . . 2_576 -78.21(16) ?
C5 N1 N2 C3 . . . . -0.2(4) ?
N1 N2 C3 C4 . . . . 0.7(4) ?
N1 N2 C3 C6 . . . . -179.3(3) ?
N2 C3 C4 C5 . . . . -0.9(4) ?
C6 C3 C4 C5 . . . . 179.1(4) ?
N2 N1 C5 C4 . . . . -0.4(4) ?
N2 N1 C5 C7 . . . . 179.5(3) ?
C3 C4 C5 N1 . . . . 0.8(4) ?
C3 C4 C5 C7 . . . . -179.2(4) ?
N2 C3 C6 F62' . . . . 166.4(16) ?
C4 C3 C6 F62' . . . . -13.6(17) ?
N2 C3 C6 F63 . . . . -49.0(12) ?
C4 C3 C6 F63 . . . . 131.0(11) ?
N2 C3 C6 F61 . . . . 73.8(10) ?
C4 C3 C6 F61 . . . . -106.2(11) ?
N2 C3 C6 F63' . . . . -72.5(15) ?
C4 C3 C6 F63' . . . . 107.5(14) ?
N2 C3 C6 F62 . . . . -169.4(10) ?
C4 C3 C6 F62 . . . . 10.6(11) ?
N2 C3 C6 F61' . . . . 45.1(18) ?
C4 C3 C6 F61' . . . . -134.9(18) ?
N1 C5 C7 F71 . . . . -37.7(14) ?
C4 C5 C7 F71 . . . . 142.3(14) ?
N1 C5 C7 F72' . . . . 46.2(14) ?
C4 C5 C7 F72' . . . . -133.9(14) ?
N1 C5 C7 F73 . . . . -166.2(10) ?
C4 C5 C7 F73 . . . . 13.7(11) ?
N1 C5 C7 F73' . . . . 175.3(9) ?
C4 C5 C7 F73' . . . . -4.7(10) ?
N1 C5 C7 F71' . . . . -70.8(9) ?
C4 C5 C7 F71' . . . . 109.1(9) ?
N1 C5 C7 F72 . . . . 79.8(9) ?
C4 C5 C7 F72 . . . . -100.2(10) ?
C15 N11 N12 C13 . . . . -0.1(4) ?
N11 N12 C13 C14 . . . . -0.4(4) ?
N11 N12 C13 C16 . . . . 179.1(3) ?
N12 C13 C14 C15 . . . . 0.7(4) ?
C16 C13 C14 C15 . . . . -178.7(4) ?
N12 N11 C15 C14 . . . . 0.6(4) ?
N12 N11 C15 C17 . . . . -178.8(3) ?
C13 C14 C15 N11 . . . . -0.8(4) ?
C13 C14 C15 C17 . . . . 178.5(4) ?
N12 C13 C16 F161 . . . . -40.9(13) ?
C14 C13 C16 F161 . . . . 138.5(12) ?
N12 C13 C16 F16" . . . . 42.5(15) ?
C14 C13 C16 F16" . . . . -138.1(15) ?
N12 C13 C16 F163 . . . . -167.7(8) ?
C14 C13 C16 F163 . . . . 11.8(9) ?
N12 C13 C16 F16* . . . . 172.3(9) ?
C14 C13 C16 F16* . . . . -8.2(11) ?
N12 C13 C16 F162 . . . . 77.3(8) ?
C14 C13 C16 F162 . . . . -103.3(8) ?
N12 C13 C16 F16' . . . . -74.5(9) ?
C14 C13 C16 F16' . . . . 105.0(9) ?
N11 C15 C17 F173 . . . . 165.3(15) ?
C14 C15 C17 F173 . . . . -14.0(16) ?
N11 C15 C17 F17' . . . . 75.8(9) ?
C14 C15 C17 F17' . . . . -103.5(9) ?
N11 C15 C17 F17" . . . . -48.0(10) ?
C14 C15 C17 F17" . . . . 132.7(9) ?
N11 C15 C17 F172 . . . . -70.9(13) ?
C14 C15 C17 F172 . . . . 109.8(13) ?
N11 C15 C17 F17* . . . . -168.3(8) ?
C14 C15 C17 F17* . . . . 12.3(9) ?
N11 C15 C17 F171 . . . . 44.2(16) ?
C14 C15 C17 F171 . . . . -135.2(16) ?
F62' C6 F61 K1 . . . 2_566 -172.1(17) ?
F63 C6 F61 K1 . . . 2_566 70.0(16) ?
F63' C6 F61 K1 . . . 2_566 84.2(19) ?
F62 C6 F61 K1 . . . 2_566 -176.6(12) ?
F61' C6 F61 K1 . . . 2_566 40(2) ?
C3 C6 F61 K1 . . . 2_566 -56.9(15) ?
F62' C6 F63 K2 . . . . 119(3) ?
F61 C6 F63 K2 . . . . -151(3) ?
F63' C6 F63 K2 . . . . 62(4) ?
F62 C6 F63 K2 . . . . 97(3) ?
F61' C6 F63 K2 . . . . -138(3) ?
C3 C6 F63 K2 . . . . -25(3) ?
O4 K2 F63 C6 2_576 . . . 143(3) ?
O1 K2 F63 C6 . . . . 18(3) ?
O2 K2 F63 C6 . . . . 62(3) ?
O4 K2 F63 C6 . . . . -175(2) ?
F162 K2 F63 C6 2_666 . . . -31(3) ?
F16" K2 F63 C6 2_666 . . . -16(3) ?
F63' K2 F63 C6 . . . . -61(4) ?
F171 K2 F63 C6 2_566 . . . -145(3) ?
F71' K2 F63 C6 1_565 . . . -82(3) ?
F71 K2 F63 C6 1_565 . . . -76(3) ?
F17' K2 F63 C6 2_566 . . . -136(3) ?
F62' C6 F61' K1 . . . 2_566 -113(5) ?
F63 C6 F61' K1 . . . 2_566 128(5) ?
F61 C6 F61' K1 . . . 2_566 -81(5) ?
F63' C6 F61' K1 . . . 2_566 136(5) ?
F62 C6 F61' K1 . . . 2_566 -125(5) ?
C3 C6 F61' K1 . . . 2_566 14(5) ?
F62' C6 F63' K2 . . . . 176(4) ?
F63 C6 F63' K2 . . . . -54(3) ?
F61 C6 F63' K2 . . . . -93(4) ?
F62 C6 F63' K2 . . . . 160(4) ?
F61' C6 F63' K2 . . . . -74(4) ?
C3 C6 F63' K2 . . . . 49(4) ?
O4 K2 F63' C6 2_576 . . . 76(4) ?
O1 K2 F63' C6 . . . . -58(4) ?
O2 K2 F63' C6 . . . . -3(4) ?
O4 K2 F63' C6 . . . . 136(3) ?
F162 K2 F63' C6 2_666 . . . -95(4) ?
F16" K2 F63' C6 2_666 . . . -80(4) ?
F63 K2 F63' C6 . . . . 52(3) ?
F171 K2 F63' C6 2_566 . . . 146(4) ?
F71' K2 F63' C6 1_565 . . . -148(4) ?
F71 K2 F63' C6 1_565 . . . -142(3) ?
F17' K2 F63' C6 2_566 . . . 153(4) ?
F72' C7 F71 K2 . . . 1_545 -150(3) ?
F73 C7 F71 K2 . . . 1_545 90(2) ?
F73' C7 F71 K2 . . . 1_545 106(2) ?
F71' C7 F71 K2 . . . 1_545 46.7(18) ?
F72 C7 F71 K2 . . . 1_545 -159(2) ?
C5 C7 F71 K2 . . . 1_545 -39(3) ?
F71 C7 F72 K1 . . . 2_666 73(2) ?
F72' C7 F72 K1 . . . 2_666 55.2(18) ?
F73 C7 F72 K1 . . . 2_666 -171(2) ?
F73' C7 F72 K1 . . . 2_666 -166(2) ?
F71' C7 F72 K1 . . . 2_666 90(2) ?
C5 C7 F72 K1 . . . 2_666 -51(2) ?
F71 C7 F71' K2 . . . 1_545 -56.2(17) ?
F72' C7 F71' K2 . . . 1_545 -72(2) ?
F73 C7 F71' K2 . . . 1_545 164(2) ?
F73' C7 F71' K2 . . . 1_545 173(2) ?
F72 C7 F71' K2 . . . 1_545 -91(2) ?
C5 C7 F71' K2 . . . 1_545 51(2) ?
F71 C7 F72' K1 . . . 2_666 152(3) ?
F73 C7 F72' K1 . . . 2_666 -102(2) ?
F73' C7 F72' K1 . . . 2_666 -91(2) ?
F71' C7 F72' K1 . . . 2_666 161(2) ?
F72 C7 F72' K1 . . . 2_666 -45.6(19) ?
C5 C7 F72' K1 . . . 2_666 41(3) ?
F16" C16 F161 K1 . . . . -150(3) ?
F163 C16 F161 K1 . . . . 89(2) ?
F16* C16 F161 K1 . . . . 106(2) ?
F162 C16 F161 K1 . . . . -160(2) ?
F16' C16 F161 K1 . . . . 49(2) ?
C13 C16 F161 K1 . . . . -39(3) ?
O3 K1 F161 C16 . . . . 79(2) ?
O1 K1 F161 C16 . . . . -168.4(17) ?
O2 K1 F161 C16 . . . . 41(3) ?
O3 K1 F161 C16 2_666 . . . 158(2) ?
F16' K1 F161 C16 . . . . -50.1(19) ?
F72 K1 F161 C16 2_666 . . . -120(2) ?
F17" K1 F161 C16 1_565 . . . -74(2) ?
F172 K1 F161 C16 1_565 . . . -77(2) ?
F61' K1 F161 C16 2_566 . . . -7(2) ?
F72' K1 F161 C16 2_666 . . . -131(2) ?
F61 K1 F161 C16 2_566 . . . -18(2) ?
F161 C16 F162 K2 . . . 2_666 67(2) ?
F16" C16 F162 K2 . . . 2_666 48.6(15) ?
F163 C16 F162 K2 . . . 2_666 -178.1(18) ?
F16* C16 F162 K2 . . . 2_666 -172.5(16) ?
F16' C16 F162 K2 . . . 2_666 86.4(18) ?
C13 C16 F162 K2 . . . 2_666 -57.4(17) ?
F161 C16 F16' K1 . . . . -49.2(15) ?
F16" C16 F16' K1 . . . . -68(2) ?
F163 C16 F16' K1 . . . . 168.2(18) ?
F16* C16 F16' K1 . . . . 178(2) ?
F162 C16 F16' K1 . . . . -88.0(19) ?
C13 C16 F16' K1 . . . . 55.9(19) ?
O3 K1 F16' C16 . . . . -2.9(16) ?
O1 K1 F16' C16 . . . . 125.8(13) ?
O2 K1 F16' C16 . . . . -61(2) ?
O3 K1 F16' C16 2_666 . . . 71.3(17) ?
F72 K1 F16' C16 2_666 . . . 149.6(19) ?
F161 K1 F16' C16 . . . . 44.6(13) ?
F17" K1 F16' C16 1_565 . . . -156.8(17) ?
F172 K1 F16' C16 1_565 . . . -160.3(18) ?
F61' K1 F16' C16 2_566 . . . -89.8(18) ?
F72' K1 F16' C16 2_666 . . . 140.7(18) ?
F61 K1 F16' C16 2_566 . . . -101.3(17) ?
F161 C16 F16" K2 . . . 2_666 153(3) ?
F163 C16 F16" K2 . . . 2_666 -104(2) ?
F16* C16 F16" K2 . . . 2_666 -90(2) ?
F162 C16 F16" K2 . . . 2_666 -46(2) ?
F16' C16 F16" K2 . . . 2_666 163(2) ?
C13 C16 F16" K2 . . . 2_666 42(3) ?
F173 C17 F171 K2 . . . 2_566 -104(4) ?
F17' C17 F171 K2 . . . 2_566 -71(4) ?
F17" C17 F171 K2 . . . 2_566 139(4) ?
F172 C17 F171 K2 . . . 2_566 145(4) ?
F17* C17 F171 K2 . . . 2_566 -115(4) ?
C15 C17 F171 K2 . . . 2_566 25(5) ?
F173 C17 F172 K1 . . . 1_545 -177(3) ?
F17' C17 F172 K1 . . . 1_545 -89(4) ?
F17" C17 F172 K1 . . . 1_545 -51(3) ?
F17* C17 F172 K1 . . . 1_545 163(3) ?
F171 C17 F172 K1 . . . 1_545 -68(4) ?
C15 C17 F172 K1 . . . 1_545 53(3) ?
F173 C17 F17' K2 . . . 2_566 -171.6(16) ?
F17" C17 F17' K2 . . . 2_566 71.9(14) ?
F172 C17 F17' K2 . . . 2_566 85.4(18) ?
F17* C17 F17' K2 . . . 2_566 -174.0(10) ?
F171 C17 F17' K2 . . . 2_566 40.8(17) ?
C15 C17 F17' K2 . . . 2_566 -55.7(14) ?
F173 C17 F17" K1 . . . 1_545 123(3) ?
F17' C17 F17" K1 . . . 1_545 -150(2) ?
F172 C17 F17" K1 . . . 1_545 62(4) ?
F17* C17 F17" K1 . . . 1_545 98(3) ?
F171 C17 F17" K1 . . . 1_545 -135(3) ?
C15 C17 F17" K1 . . . 1_545 -23(3) ?
